data_7000834
loop_
_publ_author_name
'Zhao, Xiao-Qing'
'Zhao, Bin'
'Shi, Wei'
'Cheng, Peng'
'Liao, Dai-Zheng'
'Yan, Shi-Ping'

_publ_section_title
;
 Self-assembly of novel 3d--4d--4f heterometal--organic framework based
 on double-stranded helical motifs
;
_journal_issue 13
_journal_name_full 'Dalton Transactions'
_journal_page_first 2281
_journal_page_last 2283
_journal_paper_doi 10.1039/b821295n
_journal_year 2009
_chemical_formula_moiety 'C21 H36 Cd Co N3 O29 Sm'
_chemical_formula_sum 'C21 H36 Cd Co N3 O29 Sm'
_chemical_formula_weight 1116.21
_chemical_name_systematic
;
?
;
_space_group_IT_number 14
_symmetry_cell_setting monoclinic
_symmetry_space_group_name_Hall '-P 2ybc'
_symmetry_space_group_name_H-M 'P 1 21/c 1'
_atom_sites_solution_hydrogens geom
_atom_sites_solution_primary direct
_atom_sites_solution_secondary difmap
_audit_creation_method SHELXL-97
_cell_angle_alpha 90.00
_cell_angle_beta 110.01(3)
_cell_angle_gamma 90.00
_cell_formula_units_Z 4
_cell_length_a 8.9565(18)
_cell_length_b 24.590(5)
_cell_length_c 18.107(5)
_cell_measurement_reflns_used 8567
_cell_measurement_temperature 113(2)
_cell_measurement_theta_max 27.9283
_cell_measurement_theta_min 2.0435
_cell_volume 3747.2(17)
_computing_cell_refinement CrystalClear
_computing_data_collection CrystalClear
_computing_data_reduction CrystalClear
_computing_structure_refinement 'SHELXL-97 (Sheldrick, 1997)'
_computing_structure_solution 'SHELXS-97 (Sheldrick, 1990)'
_diffrn_ambient_temperature 113(2)
_diffrn_detector_area_resol_mean 7.31
_diffrn_measured_fraction_theta_full 0.992
_diffrn_measured_fraction_theta_max 0.992
_diffrn_measurement_device_type 'Rigaku Saturn'
_diffrn_measurement_method \w
_diffrn_radiation_monochromator Confocal
_diffrn_radiation_source 'Rotating Anode'
_diffrn_radiation_type MoK\a
_diffrn_radiation_wavelength 0.71070
_diffrn_reflns_av_R_equivalents 0.0579
_diffrn_reflns_av_sigmaI/netI 0.0483
_diffrn_reflns_limit_h_max 10
_diffrn_reflns_limit_h_min -10
_diffrn_reflns_limit_k_max 29
_diffrn_reflns_limit_k_min -29
_diffrn_reflns_limit_l_max 21
_diffrn_reflns_limit_l_min -21
_diffrn_reflns_number 28110
_diffrn_reflns_theta_full 25.01
_diffrn_reflns_theta_max 25.01
_diffrn_reflns_theta_min 2.04
_exptl_absorpt_coefficient_mu 2.653
_exptl_absorpt_correction_T_max 1.0000
_exptl_absorpt_correction_T_min 0.9325
_exptl_absorpt_correction_type multi-scan
_exptl_absorpt_process_details 'Jacobson, R. (1998) Private communication'
_exptl_crystal_colour red
_exptl_crystal_density_diffrn 1.979
_exptl_crystal_density_method 'not measured'
_exptl_crystal_description block
_exptl_crystal_F_000 2208
_exptl_crystal_size_max 0.0800
_exptl_crystal_size_mid 0.0600
_exptl_crystal_size_min 0.0400
_refine_diff_density_max 2.466
_refine_diff_density_min -1.204
_refine_diff_density_rms 0.185
_refine_ls_extinction_method none
_refine_ls_goodness_of_fit_ref 1.179
_refine_ls_hydrogen_treatment constr
_refine_ls_matrix_type full
_refine_ls_number_parameters 633
_refine_ls_number_reflns 6556
_refine_ls_number_restraints 216
_refine_ls_restrained_S_all 1.158
_refine_ls_R_factor_all 0.0699
_refine_ls_R_factor_gt 0.0657
_refine_ls_shift/su_max 0.001
_refine_ls_shift/su_mean 0.000
_refine_ls_structure_factor_coef Fsqd
_refine_ls_weighting_details 'calc w=1/[\s^2^(Fo^2^)+(0.0000P)^2^+3.2596P] where P=(Fo^2^+2Fc^2^)/3'
_refine_ls_weighting_scheme calc
_refine_ls_wR_factor_gt 0.1328
_refine_ls_wR_factor_ref 0.1348
_reflns_number_gt 6174
_reflns_number_total 6556
_reflns_threshold_expression >2sigma(I)
_cod_data_source_file b821295n.txt
_cod_data_source_block r71022b
_cod_depositor_comments
;
The following automatic conversions were performed:
'_symmetry_cell_setting' value 'Monoclinic' changed to 'monoclinic'
according to '/home/saulius/struct/CIF-dictionaries/cif_core.dic'
dictionary named 'cif_core.dic' version 2.4.1 from 2010-06-29.

Automatic conversion script
Id: cif_fix_enum 1527 2010-12-29 10:47:43Z saulius 
;
_cod_original_cell_volume 3747.2(15)
_cod_original_sg_symbol_H-M P2(1)/c
_cod_database_code 7000834

loop_
_symmetry_equiv_pos_as_xyz
'x, y, z'
'-x, y+1/2, -z+1/2'
'-x, -y, -z'
'x, -y-1/2, z-1/2'

loop_
_atom_site_label
_atom_site_type_symbol
_atom_site_fract_x
_atom_site_fract_y
_atom_site_fract_z
_atom_site_U_iso_or_equiv
_atom_site_adp_type
_atom_site_occupancy
_atom_site_symmetry_multiplicity
_atom_site_calc_flag
_atom_site_refinement_flags
_atom_site_disorder_assembly
_atom_site_disorder_group
Sm1 Sm 0.96339(5) 0.813757(18) 0.43020(3) 0.01242(13) Uani 1 1 d . . .
Cd1 Cd 1.57925(8) 0.91245(3) 0.58238(4) 0.01615(18) Uani 0.75 1 d P . .
Co2 Co 1.57925(8) 0.91245(3) 0.58238(4) 0.01615(18) Uani 0.25 1 d P . .
Co1 Co 0.51036(12) 0.66726(5) 0.49477(7) 0.0271(3) Uani 0.75 1 d P . .
Cd2 Cd 0.51036(12) 0.66726(5) 0.49477(7) 0.0271(3) Uani 0.25 1 d P . .
C1 C 0.8355(10) 0.7290(3) 0.5416(5) 0.0150(19) Uani 1 1 d . . .
C2 C 0.9873(10) 0.7498(3) 0.6014(6) 0.017(2) Uani 1 1 d . . .
C3 C 1.0483(10) 0.7291(4) 0.6769(5) 0.0167(19) Uani 1 1 d . . .
H3 H 0.9946 0.7017 0.6930 0.020 Uiso 1 1 calc R . .
C4 C 1.1896(10) 0.7494(3) 0.7280(5) 0.0170(19) Uani 1 1 d . . .
C5 C 1.2647(10) 0.7909(4) 0.7015(5) 0.0133(18) Uani 1 1 d . . .
H5 H 1.3594 0.8060 0.7343 0.016 Uiso 1 1 calc R . .
C6 C 1.1935(10) 0.8090(4) 0.6243(5) 0.0147(18) Uani 1 1 d . . .
C7 C 1.2700(10) 0.8519(3) 0.5890(5) 0.0130(18) Uani 1 1 d . . .
C8 C 0.7868(10) 0.9221(4) 0.4740(5) 0.0147(19) Uani 1 1 d . . .
C9 C 0.8624(10) 0.9484(4) 0.4209(5) 0.0139(18) Uani 1 1 d . . .
C10 C 0.8587(10) 1.0035(3) 0.4067(5) 0.0156(19) Uani 1 1 d . . .
H10 H 0.7994 1.0265 0.4266 0.019 Uiso 1 1 calc R . .
C11 C 0.9463(10) 1.0243(4) 0.3615(6) 0.019(2) Uani 1 1 d . . .
C12 C 1.0264(10) 0.9874(4) 0.3298(6) 0.020(2) Uani 1 1 d . . .
H12 H 1.0829 0.9994 0.2983 0.024 Uiso 1 1 calc R . .
C13 C 1.0202(11) 0.9328(4) 0.3459(5) 0.0169(19) Uani 1 1 d . . .
C14 C 1.1078(11) 0.8901(4) 0.3161(6) 0.022(2) Uani 1 1 d . . .
C15 C 0.6673(10) 0.7850(4) 0.2645(5) 0.0159(19) Uani 1 1 d . . .
C16 C 0.7685(10) 0.7350(4) 0.2707(5) 0.0159(19) Uani 1 1 d . . .
C17 C 0.7268(10) 0.6926(4) 0.2185(5) 0.0177(19) Uani 1 1 d . . .
H17 H 0.6302 0.6933 0.1772 0.021 Uiso 1 1 calc R . .
C18 C 0.8303(10) 0.6481(4) 0.2273(5) 0.0169(19) Uani 1 1 d . . .
C19 C 0.9701(11) 0.6496(4) 0.2914(6) 0.020(2) Uani 1 1 d . . .
H19 H 1.0421 0.6210 0.3001 0.023 Uiso 1 1 calc R . .
C20 C 1.0033(11) 0.6933(4) 0.3428(6) 0.019(2) Uani 1 1 d . . .
C21 C 1.1522(10) 0.6983(4) 0.4122(6) 0.018(2) Uani 1 1 d . . .
N1 N 1.0598(8) 0.7891(3) 0.5751(4) 0.0143(15) Uani 1 1 d . . .
N2 N 0.9431(8) 0.9133(3) 0.3918(4) 0.0118(15) Uani 1 1 d . . .
N3 N 0.9038(8) 0.7362(3) 0.3333(4) 0.0156(16) Uani 1 1 d . . .
O1 O 0.7995(7) 0.7505(2) 0.4741(4) 0.0186(14) Uani 1 1 d . . .
O2 O 0.7576(7) 0.6927(3) 0.5604(4) 0.0248(15) Uani 1 1 d . . .
O3 O 1.2601(7) 0.7313(3) 0.8012(4) 0.0222(15) Uani 1 1 d . . .
H3A H 1.2022 0.7091 0.8120 0.033 Uiso 1 1 calc R . .
O4 O 1.3976(7) 0.8738(2) 0.6322(4) 0.0178(14) Uani 1 1 d . . .
O5 O 1.2018(7) 0.8618(2) 0.5170(3) 0.0144(13) Uani 1 1 d . . .
O6 O 0.8024(7) 0.8709(2) 0.4819(4) 0.0172(14) Uani 1 1 d . . .
O7 O 0.7148(7) 0.9511(2) 0.5085(4) 0.0178(14) Uani 1 1 d . . .
O8 O 0.9489(8) 1.0780(3) 0.3517(4) 0.0231(15) Uani 1 1 d . . .
H8 H 1.0214 1.0859 0.3357 0.035 Uiso 1 1 calc R . .
O9 O 1.1805(11) 0.9043(3) 0.2728(5) 0.046(2) Uani 1 1 d . . .
O10 O 1.0983(7) 0.8422(2) 0.3394(4) 0.0174(14) Uani 1 1 d . . .
O11 O 0.7154(7) 0.8195(2) 0.3194(4) 0.0210(15) Uani 1 1 d . . .
O12 O 0.5435(8) 0.7903(3) 0.2053(4) 0.0233(15) Uani 1 1 d . . .
O13 O 0.7980(7) 0.6071(2) 0.1781(4) 0.0211(15) Uani 1 1 d . . .
O14 O 1.2550(7) 0.6615(3) 0.4256(4) 0.0234(15) Uani 1 1 d . . .
O15 O 1.1640(7) 0.7404(3) 0.4557(4) 0.0190(14) Uani 1 1 d . . .
O16 O 0.5186(8) 0.7126(3) 0.3951(4) 0.0345(18) Uani 1 1 d . . .
H16A H 0.4396 0.7332 0.3732 0.041 Uiso 1 1 d R . .
H16B H 0.6104 0.7267 0.4064 0.041 Uiso 1 1 d R . .
O17 O 0.5641(19) 0.5989(7) 0.4463(10) 0.068(4) Uani 0.75 1 d PU . .
O17' O 0.607(6) 0.608(2) 0.431(3) 0.068(4) Uani 0.25 1 d PU . .
O18 O 0.486(2) 0.6214(7) 0.5898(9) 0.066(4) Uani 0.75 1 d PU . .
O18' O 0.489(6) 0.609(2) 0.564(3) 0.066(4) Uani 0.25 1 d PU . .
O19 O 0.4535(7) 0.7390(3) 0.5537(4) 0.0219(15) Uani 1 1 d . . .
H19A H 0.3556 0.7452 0.5290 0.026 Uiso 1 1 d R . .
H19B H 0.4804 0.7329 0.6028 0.026 Uiso 1 1 d R . .
O20 O 1.5477(8) 0.8368(3) 0.5118(4) 0.0286(17) Uani 1 1 d . . .
H20A H 1.6329 0.8368 0.5010 0.034 Uiso 1 1 d R . .
H20B H 1.5094 0.8062 0.5174 0.034 Uiso 1 1 d R . .
O21 O 1.3676(7) 0.9423(3) 0.4796(4) 0.0230(15) Uani 1 1 d . . .
H21A H 1.3025 0.9164 0.4762 0.028 Uiso 1 1 d R . .
H21B H 1.3365 0.9742 0.4853 0.028 Uiso 1 1 d R . .
O22 O 1.5673(9) 0.9916(3) 0.6377(5) 0.041(2) Uani 1 1 d . . .
H22A H 1.5745 1.0240 0.6229 0.050 Uiso 1 1 d R . .
H22B H 1.6182 0.9838 0.6854 0.050 Uiso 1 1 d R . .
O23 O 0.5091(19) 0.9056(7) 0.3036(10) 0.136(6) Uani 1 1 d U . .
H23A H 0.5009 0.8885 0.3430 0.163 Uiso 1 1 d R . .
H23B H 0.4795 0.8888 0.2599 0.163 Uiso 1 1 d R . .
O24 O 0.445(2) 0.5809(6) 0.2828(9) 0.127(5) Uani 1 1 d U . .
H24A H 0.5377 0.5714 0.2840 0.152 Uiso 1 1 d R . .
H24B H 0.3665 0.5633 0.2524 0.152 Uiso 1 1 d R . .
O25 O 0.613(3) 1.0071(10) 0.7852(15) 0.086(4) Uani 0.50 1 d PU . .
O26 O 0.302(3) 0.6350(9) 0.6644(13) 0.071(6) Uani 0.50 1 d PU . .
O27 O 0.222(4) 0.5175(14) 0.3341(19) 0.126(5) Uani 0.50 1 d PU . .
O28 O 0.767(3) 0.9820(10) 0.8181(15) 0.087(4) Uani 0.50 1 d PU . .
O29 O 0.599(3) 0.5284(12) 0.6989(17) 0.102(4) Uani 0.50 1 d PU . .
O30 O 0.658(3) 0.5786(12) 0.7257(17) 0.102(4) Uani 0.50 1 d PU . .
O31 O 0.981(7) 0.594(2) 0.601(3) 0.102(4) Uani 0.25 1 d PU . .
O32 O 0.223(4) 0.5634(14) 0.560(2) 0.045(8) Uani 0.25 1 d PU . .
O33 O 0.941(3) 1.0056(10) 0.8659(15) 0.087(4) Uani 0.50 1 d PU . .
O34 O 0.650(5) 0.0168(17) 0.009(2) 0.063(7) Uani 0.25 1 d PU . .
O35 O 0.869(7) 0.564(2) 0.474(3) 0.101(4) Uani 0.25 1 d PU . .
O36 O 0.560(5) -0.0030(17) 0.030(2) 0.063(7) Uani 0.25 1 d PU . .
O37 O 0.855(7) 0.593(2) 0.651(3) 0.102(4) Uani 0.25 1 d PU . .
O38 O 1.114(6) 0.9689(19) 0.914(3) 0.080(12) Uani 0.25 1 d PU . .
O39 O 0.310(8) 0.557(3) 0.319(4) 0.126(5) Uani 0.25 1 d PU . .
O40 O 1.026(7) 0.604(2) 0.522(3) 0.102(4) Uani 0.25 1 d PU . .
O41 O 0.776(7) 0.596(2) 0.686(3) 0.102(4) Uani 0.25 1 d PU . .

loop_
_atom_site_aniso_label
_atom_site_aniso_U_11
_atom_site_aniso_U_22
_atom_site_aniso_U_33
_atom_site_aniso_U_23
_atom_site_aniso_U_13
_atom_site_aniso_U_12
Sm1 0.0119(2) 0.0112(2) 0.0142(2) -0.00090(18) 0.00453(17) -0.00015(17)
Cd1 0.0137(4) 0.0164(4) 0.0185(4) 0.0041(3) 0.0057(3) 0.0004(3)
Co2 0.0137(4) 0.0164(4) 0.0185(4) 0.0041(3) 0.0057(3) 0.0004(3)
Co1 0.0117(5) 0.0413(7) 0.0261(6) -0.0098(5) 0.0035(5) -0.0054(5)
Cd2 0.0117(5) 0.0413(7) 0.0261(6) -0.0098(5) 0.0035(5) -0.0054(5)
C1 0.013(4) 0.012(4) 0.024(5) 0.002(4) 0.010(4) -0.002(3)
C2 0.017(5) 0.010(4) 0.026(5) -0.004(4) 0.009(4) 0.003(3)
C3 0.020(5) 0.018(5) 0.019(5) 0.007(4) 0.014(4) -0.002(4)
C4 0.018(5) 0.011(4) 0.020(5) 0.006(4) 0.004(4) 0.003(3)
C5 0.014(4) 0.018(4) 0.008(4) 0.001(3) 0.004(3) 0.001(3)
C6 0.017(4) 0.014(4) 0.013(4) -0.002(4) 0.004(4) 0.002(4)
C7 0.014(4) 0.010(4) 0.014(5) -0.001(3) 0.004(4) 0.001(3)
C8 0.008(4) 0.019(5) 0.017(5) 0.001(4) 0.004(4) -0.001(3)
C9 0.011(4) 0.018(5) 0.014(4) -0.005(4) 0.006(4) -0.002(3)
C10 0.017(4) 0.012(4) 0.018(5) 0.001(4) 0.008(4) 0.002(3)
C11 0.012(4) 0.013(4) 0.032(6) 0.010(4) 0.007(4) 0.002(3)
C12 0.015(4) 0.019(5) 0.024(5) 0.008(4) 0.005(4) 0.003(4)
C13 0.019(5) 0.019(5) 0.016(5) -0.001(4) 0.011(4) -0.007(4)
C14 0.021(5) 0.024(5) 0.024(5) -0.001(4) 0.012(4) 0.005(4)
C15 0.015(4) 0.020(5) 0.013(5) 0.006(4) 0.005(4) 0.001(4)
C16 0.015(4) 0.016(4) 0.018(5) 0.000(4) 0.006(4) 0.002(4)
C17 0.014(4) 0.022(5) 0.016(5) -0.007(4) 0.002(4) -0.002(4)
C18 0.017(5) 0.021(5) 0.015(5) -0.002(4) 0.007(4) -0.002(4)
C19 0.019(5) 0.014(4) 0.026(5) -0.001(4) 0.008(4) 0.004(4)
C20 0.017(5) 0.021(5) 0.021(5) 0.002(4) 0.009(4) 0.002(4)
C21 0.017(5) 0.016(5) 0.023(5) 0.003(4) 0.009(4) 0.001(4)
N1 0.014(4) 0.010(3) 0.018(4) 0.001(3) 0.005(3) 0.004(3)
N2 0.014(4) 0.012(4) 0.010(4) -0.004(3) 0.006(3) -0.003(3)
N3 0.015(4) 0.012(4) 0.022(4) -0.002(3) 0.009(3) 0.001(3)
O1 0.021(3) 0.017(3) 0.019(4) 0.003(3) 0.009(3) -0.006(3)
O2 0.019(3) 0.022(4) 0.033(4) 0.002(3) 0.008(3) -0.008(3)
O3 0.017(3) 0.026(4) 0.024(4) 0.009(3) 0.008(3) -0.005(3)
O4 0.019(3) 0.016(3) 0.018(3) 0.001(3) 0.007(3) -0.002(3)
O5 0.014(3) 0.014(3) 0.016(3) -0.002(3) 0.007(3) -0.003(2)
O6 0.019(3) 0.012(3) 0.026(4) 0.002(3) 0.014(3) 0.001(2)
O7 0.019(3) 0.017(3) 0.022(3) 0.001(3) 0.012(3) 0.002(3)
O8 0.022(4) 0.016(3) 0.036(4) 0.000(3) 0.015(3) -0.001(3)
O9 0.071(6) 0.028(4) 0.067(6) 0.018(4) 0.060(5) 0.017(4)
O10 0.017(3) 0.014(3) 0.023(4) -0.002(3) 0.010(3) -0.001(3)
O11 0.015(3) 0.016(3) 0.026(4) -0.010(3) -0.002(3) 0.003(3)
O12 0.023(4) 0.019(3) 0.025(4) -0.004(3) 0.004(3) 0.005(3)
O13 0.023(3) 0.014(3) 0.027(4) -0.011(3) 0.009(3) -0.001(3)
O14 0.017(3) 0.017(3) 0.031(4) -0.004(3) 0.003(3) 0.005(3)
O15 0.016(3) 0.019(3) 0.020(3) -0.005(3) 0.003(3) 0.002(3)
O16 0.016(3) 0.050(5) 0.032(4) 0.009(4) 0.001(3) -0.005(3)
O17 0.068(4) 0.068(4) 0.068(4) -0.0004(8) 0.0231(15) 0.0000(8)
O17' 0.068(4) 0.068(4) 0.068(4) -0.0002(8) 0.0232(15) 0.0000(8)
O18 0.066(4) 0.066(4) 0.066(4) 0.0003(8) 0.0223(15) 0.0000(8)
O18' 0.066(4) 0.066(4) 0.066(4) 0.0001(8) 0.0224(15) 0.0001(8)
O19 0.017(3) 0.024(4) 0.021(4) 0.003(3) 0.002(3) 0.000(3)
O20 0.023(4) 0.024(4) 0.047(5) -0.001(3) 0.023(4) -0.002(3)
O21 0.022(3) 0.020(3) 0.027(4) 0.004(3) 0.009(3) -0.003(3)
O22 0.044(5) 0.028(4) 0.060(6) -0.005(4) 0.029(4) -0.002(4)
O23 0.136(6) 0.135(6) 0.136(6) -0.0002(10) 0.046(2) 0.0001(10)
O24 0.127(5) 0.126(5) 0.126(5) 0.0000(9) 0.0433(18) 0.0001(9)
O25 0.086(4) 0.086(4) 0.086(4) 0.0000(9) 0.0297(16) 0.0000(9)
O26 0.071(6) 0.071(6) 0.071(6) -0.0002(10) 0.024(2) -0.0002(10)
O27 0.126(5) 0.126(5) 0.126(5) 0.0000(9) 0.0431(18) 0.0000(9)
O28 0.087(4) 0.087(4) 0.087(4) 0.0000(8) 0.0298(15) 0.0000(8)
O29 0.102(4) 0.102(4) 0.102(4) 0.0000(9) 0.0348(16) -0.0001(9)
O30 0.102(4) 0.102(4) 0.102(4) 0.0000(8) 0.0347(15) 0.0000(8)
O31 0.102(4) 0.102(4) 0.102(4) 0.0000(7) 0.0347(15) 0.0000(7)
O32 0.045(8) 0.045(8) 0.045(8) 0.0000(10) 0.015(3) -0.0001(10)
O33 0.087(4) 0.088(4) 0.087(4) 0.0000(8) 0.0298(16) 0.0001(8)
O34 0.063(7) 0.063(7) 0.063(7) 0.0000(8) 0.022(2) 0.0000(8)
O35 0.101(4) 0.101(4) 0.101(4) 0.0000(9) 0.0348(16) 0.0001(9)
O36 0.063(7) 0.063(7) 0.063(7) 0.0000(8) 0.022(2) 0.0000(8)
O37 0.102(4) 0.102(4) 0.102(4) 0.0000(7) 0.0348(15) 0.0000(7)
O38 0.080(12) 0.080(12) 0.080(12) -0.0001(10) 0.027(4) -0.0001(10)
O39 0.126(5) 0.126(5) 0.126(5) 0.0000(9) 0.0432(18) 0.0000(9)
O40 0.102(4) 0.102(4) 0.102(4) 0.0000(8) 0.0347(15) 0.0000(8)
O41 0.102(4) 0.102(4) 0.102(4) 0.0000(7) 0.0348(15) 0.0000(7)

loop_
_atom_type_symbol
_atom_type_description
_atom_type_scat_dispersion_real
_atom_type_scat_dispersion_imag
_atom_type_scat_source
C C 0.0033 0.0016 'International Tables Vol C Tables 4.2.6.8 and 6.1.1.4'
H H 0.0000 0.0000 'International Tables Vol C Tables 4.2.6.8 and 6.1.1.4'
Cd Cd -0.8075 1.2024 'International Tables Vol C Tables 4.2.6.8 and 6.1.1.4'
Co Co 0.3494 0.9721 'International Tables Vol C Tables 4.2.6.8 and 6.1.1.4'
Sm Sm -0.1638 3.4418 'International Tables Vol C Tables 4.2.6.8 and 6.1.1.4'
N N 0.0061 0.0033 'International Tables Vol C Tables 4.2.6.8 and 6.1.1.4'
O O 0.0106 0.0060 'International Tables Vol C Tables 4.2.6.8 and 6.1.1.4'

loop_
_geom_angle_atom_site_label_1
_geom_angle_atom_site_label_2
_geom_angle_atom_site_label_3
_geom_angle
_geom_angle_site_symmetry_1
_geom_angle_site_symmetry_3
_geom_angle_publ_flag
O6 Sm1 O11 77.8(2) . . ?
O6 Sm1 O1 75.0(2) . . ?
O11 Sm1 O1 79.9(2) . . ?
O6 Sm1 O10 126.1(2) . . ?
O11 Sm1 O10 87.2(2) . . ?
O1 Sm1 O10 152.4(2) . . ?
O6 Sm1 O15 147.3(2) . . ?
O11 Sm1 O15 126.5(2) . . ?
O1 Sm1 O15 87.4(2) . . ?
O10 Sm1 O15 80.8(2) . . ?
O6 Sm1 O5 88.6(2) . . ?
O11 Sm1 O5 147.2(2) . . ?
O1 Sm1 O5 125.4(2) . . ?
O10 Sm1 O5 76.9(2) . . ?
O15 Sm1 O5 79.4(2) . . ?
O6 Sm1 N3 134.1(2) . . ?
O11 Sm1 N3 63.5(2) . . ?
O1 Sm1 N3 74.8(2) . . ?
O10 Sm1 N3 77.6(2) . . ?
O15 Sm1 N3 63.0(2) . . ?
O5 Sm1 N3 137.2(2) . . ?
O6 Sm1 N2 63.2(2) . . ?
O11 Sm1 N2 76.0(2) . . ?
O1 Sm1 N2 135.0(2) . . ?
O10 Sm1 N2 63.0(2) . . ?
O15 Sm1 N2 137.2(2) . . ?
O5 Sm1 N2 71.2(2) . . ?
N3 Sm1 N2 124.1(2) . . ?
O6 Sm1 N1 77.0(2) . . ?
O11 Sm1 N1 139.2(2) . . ?
O1 Sm1 N1 62.8(2) . . ?
O10 Sm1 N1 133.6(2) . . ?
O15 Sm1 N1 70.4(2) . . ?
O5 Sm1 N1 62.8(2) . . ?
N3 Sm1 N1 117.0(2) . . ?
N2 Sm1 N1 118.8(2) . . ?
O13 Cd1 O22 90.2(3) 4_676 . ?
O13 Cd1 O20 100.1(3) 4_676 . ?
O22 Cd1 O20 169.6(3) . . ?
O13 Cd1 O21 172.7(2) 4_676 . ?
O22 Cd1 O21 86.0(3) . . ?
O20 Cd1 O21 83.8(3) . . ?
O13 Cd1 O7 92.5(2) 4_676 1_655 ?
O22 Cd1 O7 91.0(3) . 1_655 ?
O20 Cd1 O7 90.0(2) . 1_655 ?
O21 Cd1 O7 81.3(2) . 1_655 ?
O13 Cd1 O4 99.2(2) 4_676 . ?
O22 Cd1 O4 92.0(3) . . ?
O20 Cd1 O4 85.0(2) . . ?
O21 Cd1 O4 87.2(2) . . ?
O7 Cd1 O4 167.9(2) 1_655 . ?
O18' Co1 O17 76.1(15) . . ?
O18' Co1 O18 15.1(15) . . ?
O17 Co1 O18 90.9(6) . . ?
O18' Co1 O16 163.7(15) . . ?
O17 Co1 O16 89.2(5) . . ?
O18 Co1 O16 176.2(5) . . ?
O18' Co1 O14 90.5(15) . 1_455 ?
O17 Co1 O14 93.1(5) . 1_455 ?
O18 Co1 O14 92.9(5) . 1_455 ?
O16 Co1 O14 83.3(3) . 1_455 ?
O18' Co1 O17' 89.8(19) . . ?
O17 Co1 O17' 15.4(13) . . ?
O18 Co1 O17' 104.1(14) . . ?
O16 Co1 O17' 76.6(13) . . ?
O14 Co1 O17' 100.1(13) 1_455 . ?
O18' Co1 O19 100.7(15) . . ?
O17 Co1 O19 176.7(5) . . ?
O18 Co1 O19 85.9(4) . . ?
O16 Co1 O19 94.1(3) . . ?
O14 Co1 O19 87.7(2) 1_455 . ?
O17' Co1 O19 166.9(13) . . ?
O18' Co1 O2 99.2(15) . . ?
O17 Co1 O2 97.1(5) . . ?
O18 Co1 O2 94.5(5) . . ?
O16 Co1 O2 89.3(3) . . ?
O14 Co1 O2 167.3(2) 1_455 . ?
O17' Co1 O2 88.2(13) . . ?
O19 Co1 O2 82.5(2) . . ?
O2 C1 O1 125.3(8) . . ?
O2 C1 C2 119.8(8) . . ?
O1 C1 C2 114.9(7) . . ?
N1 C2 C3 122.8(8) . . ?
N1 C2 C1 114.6(8) . . ?
C3 C2 C1 122.6(8) . . ?
C4 C3 C2 119.4(8) . . ?
C4 C3 H3 120.3 . . ?
C2 C3 H3 120.3 . . ?
O3 C4 C3 124.1(8) . . ?
O3 C4 C5 117.7(8) . . ?
C3 C4 C5 118.2(8) . . ?
C4 C5 C6 118.0(8) . . ?
C4 C5 H5 121.0 . . ?
C6 C5 H5 121.0 . . ?
N1 C6 C5 123.7(8) . . ?
N1 C6 C7 114.4(8) . . ?
C5 C6 C7 121.8(8) . . ?
O5 C7 O4 125.0(8) . . ?
O5 C7 C6 116.2(7) . . ?
O4 C7 C6 118.8(8) . . ?
O7 C8 O6 124.0(8) . . ?
O7 C8 C9 119.5(8) . . ?
O6 C8 C9 116.5(8) . . ?
N2 C9 C10 122.8(8) . . ?
N2 C9 C8 113.3(7) . . ?
C10 C9 C8 123.9(8) . . ?
C9 C10 C11 118.9(8) . . ?
C9 C10 H10 120.6 . . ?
C11 C10 H10 120.6 . . ?
O8 C11 C12 123.6(8) . . ?
O8 C11 C10 118.4(8) . . ?
C12 C11 C10 118.0(8) . . ?
C13 C12 C11 118.8(9) . . ?
C13 C12 H12 120.6 . . ?
C11 C12 H12 120.6 . . ?
N2 C13 C12 123.2(9) . . ?
N2 C13 C14 114.4(8) . . ?
C12 C13 C14 122.3(8) . . ?
O9 C14 O10 126.1(9) . . ?
O9 C14 C13 118.9(9) . . ?
O10 C14 C13 115.1(8) . . ?
O12 C15 O11 124.2(8) . . ?
O12 C15 C16 118.8(8) . . ?
O11 C15 C16 117.0(7) . . ?
N3 C16 C17 123.5(8) . . ?
N3 C16 C15 112.9(8) . . ?
C17 C16 C15 123.6(8) . . ?
C16 C17 C18 120.0(8) . . ?
C16 C17 H17 120.0 . . ?
C18 C17 H17 120.0 . . ?
O13 C18 C19 121.0(8) . . ?
O13 C18 C17 122.5(8) . . ?
C19 C18 C17 116.4(8) . . ?
C20 C19 C18 120.5(8) . . ?
C20 C19 H19 119.8 . . ?
C18 C19 H19 119.8 . . ?
N3 C20 C19 122.7(8) . . ?
N3 C20 C21 113.6(8) . . ?
C19 C20 C21 123.7(8) . . ?
O14 C21 O15 124.3(8) . . ?
O14 C21 C20 119.2(8) . . ?
O15 C21 C20 116.5(8) . . ?
C6 N1 C2 117.9(8) . . ?
C6 N1 Sm1 121.2(6) . . ?
C2 N1 Sm1 120.3(6) . . ?
C13 N2 C9 118.3(8) . . ?
C13 N2 Sm1 120.8(6) . . ?
C9 N2 Sm1 120.7(6) . . ?
C16 N3 C20 116.9(8) . . ?
C16 N3 Sm1 121.2(6) . . ?
C20 N3 Sm1 121.9(6) . . ?
C1 O1 Sm1 126.5(5) . . ?
C1 O2 Co1 127.2(6) . . ?
C4 O3 H3A 109.5 . . ?
C7 O4 Cd1 122.8(6) . . ?
C7 O5 Sm1 124.9(5) . . ?
C8 O6 Sm1 126.1(5) . . ?
C8 O7 Co2 121.1(5) . 1_455 ?
C8 O7 Cd1 121.1(5) . 1_455 ?
Co2 O7 Cd1 0.00(4) 1_455 1_455 ?
C11 O8 H8 109.5 . . ?
C14 O10 Sm1 126.5(6) . . ?
C15 O11 Sm1 125.3(5) . . ?
C18 O13 Co2 129.8(6) . 4_475 ?
C18 O13 Cd1 129.8(6) . 4_475 ?
Co2 O13 Cd1 0.00(5) 4_475 4_475 ?
C21 O14 Cd2 127.8(6) . 1_655 ?
C21 O14 Co1 127.8(6) . 1_655 ?
Cd2 O14 Co1 0.00(6) 1_655 1_655 ?
C21 O15 Sm1 124.8(5) . . ?
Co1 O16 H16A 116.1 . . ?
Co1 O16 H16B 108.6 . . ?
H16A O16 H16B 116.7 . . ?
O17' O17 Co1 100(6) . . ?
O17 O17' Co1 65(5) . . ?
O18' O18 Co1 65(6) . . ?
O18 O18' Co1 100(7) . . ?
Co1 O19 H19A 104.8 . . ?
Co1 O19 H19B 109.5 . . ?
H19A O19 H19B 117.1 . . ?
Cd1 O20 H20A 100.7 . . ?
Cd1 O20 H20B 130.7 . . ?
H20A O20 H20B 117.3 . . ?
Cd1 O21 H21A 100.2 . . ?
Cd1 O21 H21B 114.4 . . ?
H21A O21 H21B 116.9 . . ?
Cd1 O22 H22A 131.5 . . ?
Cd1 O22 H22B 99.9 . . ?
H22A O22 H22B 117.2 . . ?
H23A O23 H23B 116.6 . . ?
O39 O24 H24A 135.9 . . ?
O39 O24 H24B 61.1 . . ?
H24A O24 H24B 117.4 . . ?

loop_
_geom_bond_atom_site_label_1
_geom_bond_atom_site_label_2
_geom_bond_distance
_geom_bond_site_symmetry_2
_geom_bond_publ_flag
Sm1 O6 2.421(6) . ?
Sm1 O11 2.435(6) . ?
Sm1 O1 2.451(6) . ?
Sm1 O10 2.452(6) . ?
Sm1 O15 2.476(6) . ?
Sm1 O5 2.476(6) . ?
Sm1 N3 2.521(7) . ?
Sm1 N2 2.534(7) . ?
Sm1 N1 2.539(7) . ?
Cd1 O13 2.180(6) 4_676 ?
Cd1 O22 2.207(8) . ?
Cd1 O20 2.219(7) . ?
Cd1 O21 2.276(6) . ?
Cd1 O7 2.297(6) 1_655 ?
Cd1 O4 2.317(6) . ?
Co1 O18' 1.96(5) . ?
Co1 O17 2.030(17) . ?
Co1 O18 2.132(16) . ?
Co1 O16 2.144(7) . ?
Co1 O14 2.205(6) 1_455 ?
Co1 O17' 2.21(5) . ?
Co1 O19 2.210(7) . ?
Co1 O2 2.215(6) . ?
C1 O2 1.250(10) . ?
C1 O1 1.268(11) . ?
C1 C2 1.508(12) . ?
C2 N1 1.340(11) . ?
C2 C3 1.383(13) . ?
C3 C4 1.381(13) . ?
C3 H3 0.9300 . ?
C4 O3 1.335(11) . ?
C4 C5 1.396(12) . ?
C5 C6 1.397(12) . ?
C5 H5 0.9300 . ?
C6 N1 1.318(11) . ?
C6 C7 1.512(12) . ?
C7 O5 1.260(10) . ?
C7 O4 1.263(10) . ?
C8 O7 1.262(10) . ?
C8 O6 1.268(11) . ?
C8 C9 1.499(12) . ?
C9 N2 1.344(11) . ?
C9 C10 1.376(12) . ?
C10 C11 1.409(13) . ?
C10 H10 0.9300 . ?
C11 O8 1.335(11) . ?
C11 C12 1.397(13) . ?
C12 C13 1.379(13) . ?
C12 H12 0.9300 . ?
C13 N2 1.337(11) . ?
C13 C14 1.515(13) . ?
C14 O9 1.228(12) . ?
C14 O10 1.265(11) . ?
C15 O12 1.258(11) . ?
C15 O11 1.265(11) . ?
C15 C16 1.508(12) . ?
C16 N3 1.347(11) . ?
C16 C17 1.370(12) . ?
C17 C18 1.408(13) . ?
C17 H17 0.9300 . ?
C18 O13 1.311(11) . ?
C18 C19 1.387(13) . ?
C19 C20 1.384(13) . ?
C19 H19 0.9300 . ?
C20 N3 1.355(11) . ?
C20 C21 1.493(13) . ?
C21 O14 1.254(11) . ?
C21 O15 1.283(11) . ?
O3 H3A 0.8200 . ?
O7 Co2 2.297(6) 1_455 ?
O7 Cd1 2.297(6) 1_455 ?
O8 H8 0.8200 . ?
O13 Co2 2.180(6) 4_475 ?
O13 Cd1 2.180(6) 4_475 ?
O14 Cd2 2.205(6) 1_655 ?
O14 Co1 2.205(6) 1_655 ?
O16 H16A 0.8510 . ?
O16 H16B 0.8506 . ?
O17 O17' 0.59(5) . ?
O18 O18' 0.57(5) . ?
O19 H19A 0.8506 . ?
O19 H19B 0.8494 . ?
O20 H20A 0.8491 . ?
O20 H20B 0.8492 . ?
O21 H21A 0.8505 . ?
O21 H21B 0.8501 . ?
O22 H22A 0.8497 . ?
O22 H22B 0.8496 . ?
O23 H23A 0.8529 . ?
O23 H23B 0.8525 . ?
O24 O39 1.67(7) . ?
O24 H24A 0.8527 . ?
O24 H24B 0.8499 . ?
